data_4127485
loop_
_publ_author_name
'Cao, Min'
'Yesilcimen, Ahmet'
'Wasa, Masayuki'

_publ_section_title
;
 Enantioselective Conia-Ene-Type Cyclizations of Alkynyl Ketones through
 Cooperative Action of B(C<sub>6</sub>F<sub>5</sub>)<sub>3</sub>,
 N-Alkylamine and a Zn-Based Catalyst.
;
_journal_issue 10
_journal_name_full 'Journal of the American Chemical Society'
_journal_page_first 4199
_journal_page_last 4203
_journal_paper_doi 10.1021/jacs.8b13757
_journal_volume 141
_journal_year 2019
_chemical_absolute_configuration ad
_chemical_formula_moiety 'C22 H24 Br N O2'
_chemical_formula_sum 'C22 H24 Br N O2'
_chemical_formula_weight 414.33
_space_group_crystal_system monoclinic
_space_group_IT_number 4
_space_group_name_Hall 'P 2yb'
_space_group_name_H-M_alt 'P 1 21 1'
_symmetry_space_group_name_Hall 'P 2yb'
_symmetry_space_group_name_H-M 'P 1 21 1'
_atom_sites_solution_hydrogens mixed
_atom_sites_solution_primary dual
_atom_sites_solution_secondary difmap
_audit_creation_method SHELXL-2016/6
_cell_angle_alpha 90
_cell_angle_beta 97.186(3)
_cell_angle_gamma 90
_cell_formula_units_Z 4
_cell_length_a 5.1733(7)
_cell_length_b 21.213(3)
_cell_length_c 17.838(2)
_cell_measurement_reflns_used 9697
_cell_measurement_temperature 100(2)
_cell_measurement_theta_max 66.73
_cell_measurement_theta_min 3.25
_cell_volume 1942.2(4)
_computing_cell_refinement 'SAINT (Bruker, 2014)'
_computing_data_collection 'APEX2 (Bruker, 2014)'
_computing_data_reduction 'SAINT (Bruker, 2014)'
_computing_molecular_graphics 'Bruker SHELXTL'
_computing_publication_material 'Bruker SHELXTL'
_computing_structure_refinement 'SHELXL-2016/6 (Sheldrick, 2016)'
_computing_structure_solution 'SHELXT 2016/6 (Sheldrick, 2016)'
_diffrn_ambient_temperature 100(2)
_diffrn_measured_fraction_theta_full 0.997
_diffrn_measured_fraction_theta_max 0.997
_diffrn_measurement_device_type 'Bruker Kappa DUO CCD diffractometer'
_diffrn_measurement_method '\f and \w scans'
_diffrn_radiation_monochromator mirrors
_diffrn_radiation_type CuK\a
_diffrn_radiation_wavelength 1.54178
_diffrn_reflns_av_R_equivalents 0.0411
_diffrn_reflns_av_unetI/netI 0.0300
_diffrn_reflns_Laue_measured_fraction_full 0.997
_diffrn_reflns_Laue_measured_fraction_max 0.997
_diffrn_reflns_limit_h_max 6
_diffrn_reflns_limit_h_min -6
_diffrn_reflns_limit_k_max 25
_diffrn_reflns_limit_k_min -25
_diffrn_reflns_limit_l_max 21
_diffrn_reflns_limit_l_min -20
_diffrn_reflns_number 30083
_diffrn_reflns_point_group_measured_fraction_full 0.998
_diffrn_reflns_point_group_measured_fraction_max 0.997
_diffrn_reflns_theta_full 66.756
_diffrn_reflns_theta_max 66.756
_diffrn_reflns_theta_min 2.496
_diffrn_source 'microfocus sealed tube'
_diffrn_source_type 'Incoatec I\uS'
_exptl_absorpt_coefficient_mu 3.002
_exptl_absorpt_correction_T_max 0.7528
_exptl_absorpt_correction_T_min 0.4524
_exptl_absorpt_correction_type multi-scan
_exptl_absorpt_process_details
;
Sheldrick, G.M. (2016). SADABS. Bruker AXS Inc. Madison, WI USA.
;
_exptl_crystal_colour colorless
_exptl_crystal_density_diffrn 1.417
_exptl_crystal_density_meas ?
_exptl_crystal_density_method none
_exptl_crystal_description block
_exptl_crystal_F_000 856
_exptl_crystal_size_max 0.600
_exptl_crystal_size_mid 0.320
_exptl_crystal_size_min 0.250
_refine_diff_density_max 0.369
_refine_diff_density_min -0.319
_refine_diff_density_rms 0.046
_refine_ls_abs_structure_details
;
 Refined as an inversion twin.
;
_refine_ls_abs_structure_Flack 0.021(12)
_refine_ls_extinction_method none
_refine_ls_goodness_of_fit_ref 1.080
_refine_ls_hydrogen_treatment mixed
_refine_ls_matrix_type full
_refine_ls_number_parameters 478
_refine_ls_number_reflns 6781
_refine_ls_number_restraints 3
_refine_ls_restrained_S_all 1.080
_refine_ls_R_factor_all 0.0221
_refine_ls_R_factor_gt 0.0220
_refine_ls_shift/su_max 0.001
_refine_ls_shift/su_mean 0.000
_refine_ls_structure_factor_coef Fsqd
_refine_ls_weighting_details 'w=1/[\s^2^(Fo^2^)+(0.0301P)^2^+0.4279P] where P=(Fo^2^+2Fc^2^)/3'
_refine_ls_weighting_scheme calc
_refine_ls_wR_factor_gt 0.0569
_refine_ls_wR_factor_ref 0.0570
_reflns_Friedel_coverage 0.942
_reflns_Friedel_fraction_full 0.998
_reflns_Friedel_fraction_max 0.997
_reflns_number_gt 6758
_reflns_number_total 6781
_reflns_threshold_expression 'I > 2\s(I)'
_cod_data_source_file C22H24BrNO2.cif
_cod_data_source_block C22H24BrNO2
_cod_depositor_comments
;
The following automatic conversions were performed:

'_exptl_crystal_density_meas' value 'not measured' was changed to '?'
- the value is perceived as not measured.

Automatic conversion script
Id: cif_fix_values 4973 2017-02-22 13:04:09Z antanas 
;
_cod_database_code 4127485
_shelx_shelxl_version_number 2016/6
_shelx_space_group_comment
;
The symmetry employed for this shelxl refinement is uniquely defined
by the following loop, which should always be used as a source of
symmetry information in preference to the above space-group names.
They are only intended as comments.
;
_shelx_estimated_absorpt_t_min 0.266
_shelx_estimated_absorpt_t_max 0.521

loop_
_space_group_symop_operation_xyz
'x, y, z'
'-x, y+1/2, -z'

loop_
_atom_site_label
_atom_site_type_symbol
_atom_site_fract_x
_atom_site_fract_y
_atom_site_fract_z
_atom_site_U_iso_or_equiv
_atom_site_adp_type
_atom_site_occupancy
_atom_site_site_symmetry_order
_atom_site_calc_flag
_atom_site_refinement_flags_posn
_atom_site_refinement_flags_adp
Br1 Br 0.55520(6) 0.42717(2) 0.03733(2) 0.02696(9) Uani 1 1 d . .
Br2 Br 0.80256(6) 0.57554(2) 0.45871(2) 0.02779(9) Uani 1 1 d . .
N1 N 0.8293(4) 0.40370(11) 0.37785(13) 0.0176(5) Uani 1 1 d D .
H1N H 0.998(5) 0.4058(16) 0.3953(18) 0.021 Uiso 1 1 d D U
N2 N 0.6281(4) 0.59429(11) 0.11618(13) 0.0172(5) Uani 1 1 d D .
H2N H 0.770(5) 0.5998(17) 0.0970(19) 0.021 Uiso 1 1 d D U
O1 O 0.4149(4) 0.40699(10) 0.41065(11) 0.0219(4) Uani 1 1 d . .
O2 O 0.7713(4) 0.39717(9) 0.49836(10) 0.0168(4) Uani 1 1 d . .
O3 O 0.1851(4) 0.58834(10) 0.08768(11) 0.0214(4) Uani 1 1 d . .
O4 O 0.4533(4) 0.60403(9) -0.00232(10) 0.0167(4) Uani 1 1 d . .
C1 C 0.6504(6) 0.41666(13) 0.14316(15) 0.0192(6) Uani 1 1 d . .
C2 C 0.4892(6) 0.38169(14) 0.18351(17) 0.0215(6) Uani 1 1 d . .
H2 H 0.339602 0.361345 0.158106 0.026 Uiso 1 1 calc R U
C3 C 0.5475(6) 0.37654(14) 0.26142(17) 0.0207(6) Uani 1 1 d . .
H3 H 0.437975 0.352551 0.289539 0.025 Uiso 1 1 calc R U
C4 C 0.7673(5) 0.40667(12) 0.29829(15) 0.0160(5) Uani 1 1 d . .
C5 C 0.9320(5) 0.43934(13) 0.25625(16) 0.0191(6) Uani 1 1 d . .
H5 H 1.085479 0.458399 0.281087 0.023 Uiso 1 1 calc R U
C6 C 0.8750(6) 0.44446(13) 0.17842(17) 0.0206(6) Uani 1 1 d . .
H6 H 0.988477 0.466704 0.149822 0.025 Uiso 1 1 calc R U
C7 C 0.6491(5) 0.40340(13) 0.42749(16) 0.0166(5) Uani 1 1 d . .
C8 C 0.6067(5) 0.39351(14) 0.55952(15) 0.0184(5) Uani 1 1 d . .
H8 H 0.424863 0.382690 0.537412 0.022 Uiso 1 1 calc R U
C9 C 0.6056(5) 0.45739(14) 0.59632(15) 0.0184(5) Uani 1 1 d . .
C10 C 0.8155(6) 0.47830(14) 0.64720(17) 0.0226(6) Uani 1 1 d . .
H10 H 0.959968 0.451202 0.660754 0.027 Uiso 1 1 calc R U
C11 C 0.8145(6) 0.53836(15) 0.67810(18) 0.0272(6) Uani 1 1 d . .
H11 H 0.957364 0.552087 0.712935 0.033 Uiso 1 1 calc R U
C12 C 0.6055(6) 0.57822(16) 0.65817(17) 0.0265(6) Uani 1 1 d . .
H12 H 0.605896 0.619540 0.678736 0.032 Uiso 1 1 calc R U
C13 C 0.3961(6) 0.55785(15) 0.60827(18) 0.0268(7) Uani 1 1 d . .
H13 H 0.252130 0.585128 0.594763 0.032 Uiso 1 1 calc R U
C14 C 0.3957(6) 0.49742(14) 0.57780(17) 0.0227(6) Uani 1 1 d . .
H14 H 0.250348 0.483515 0.544010 0.027 Uiso 1 1 calc R U
C15 C 0.7162(5) 0.33946(13) 0.61117(15) 0.0197(6) Uani 1 1 d . .
H15 H 0.909151 0.344326 0.623211 0.024 Uiso 1 1 calc R U
C16 C 0.6529(6) 0.27364(14) 0.57860(18) 0.0238(6) Uani 1 1 d . .
C17 C 0.5701(7) 0.23670(16) 0.6299(2) 0.0306(7) Uani 1 1 d . .
H17 H 0.519682 0.194105 0.620358 0.037 Uiso 1 1 calc R U
C18 C 0.5627(8) 0.26812(17) 0.7049(2) 0.0375(8) Uani 1 1 d . .
H18A H 0.708834 0.253945 0.742247 0.045 Uiso 1 1 calc R U
H18B H 0.396025 0.259774 0.724924 0.045 Uiso 1 1 calc R U
C19 C 0.5897(6) 0.33811(15) 0.68534(17) 0.0263(6) Uani 1 1 d . .
H19A H 0.701362 0.360195 0.726252 0.032 Uiso 1 1 calc R U
H19B H 0.416832 0.358778 0.678082 0.032 Uiso 1 1 calc R U
C20 C 0.6859(6) 0.25414(15) 0.49959(18) 0.0255(6) Uani 1 1 d . .
H20A H 0.586558 0.283665 0.463873 0.031 Uiso 1 1 calc R U
H20B H 0.609215 0.211678 0.490208 0.031 Uiso 1 1 calc R U
C21 C 0.9695(6) 0.25256(16) 0.4827(2) 0.0288(7) Uani 1 1 d . .
H21A H 1.049124 0.294637 0.492773 0.035 Uiso 1 1 calc R U
H21B H 1.069116 0.221878 0.516772 0.035 Uiso 1 1 calc R U
C22 C 0.9871(7) 0.23419(17) 0.4009(2) 0.0357(8) Uani 1 1 d . .
H22A H 0.908496 0.192525 0.390802 0.054 Uiso 1 1 calc R U
H22B H 1.170308 0.232923 0.392186 0.054 Uiso 1 1 calc R U
H22C H 0.893637 0.265315 0.367070 0.054 Uiso 1 1 calc R U
C23 C 0.7432(5) 0.58264(14) 0.35168(15) 0.0184(5) Uani 1 1 d . .
C24 C 0.5238(6) 0.55431(13) 0.31302(17) 0.0200(6) Uani 1 1 d . .
H24 H 0.404460 0.532275 0.339831 0.024 Uiso 1 1 calc R U
C25 C 0.4809(5) 0.55853(13) 0.23489(16) 0.0189(6) Uani 1 1 d . .
H25 H 0.331807 0.539102 0.207990 0.023 Uiso 1 1 calc R U
C26 C 0.6541(5) 0.59089(12) 0.19591(15) 0.0161(5) Uani 1 1 d . .
C27 C 0.8711(5) 0.62006(14) 0.23594(16) 0.0197(6) Uani 1 1 d . .
H27 H 0.989203 0.642837 0.209444 0.024 Uiso 1 1 calc R U
C28 C 0.9153(6) 0.61598(14) 0.31415(17) 0.0215(6) Uani 1 1 d . .
H28 H 1.062473 0.635958 0.341376 0.026 Uiso 1 1 calc R U
C29 C 0.4005(5) 0.59440(12) 0.06890(15) 0.0168(5) Uani 1 1 d . .
C30 C 0.2302(5) 0.60832(14) -0.06236(15) 0.0178(5) Uani 1 1 d . .
H30 H 0.066680 0.614109 -0.038585 0.021 Uiso 1 1 calc R U
C31 C 0.2150(5) 0.54657(13) -0.10496(15) 0.0179(5) Uani 1 1 d . .
C32 C 0.0341(6) 0.50174(15) -0.08930(17) 0.0234(6) Uani 1 1 d . .
H32 H -0.082058 0.510670 -0.053447 0.028 Uiso 1 1 calc R U
C33 C 0.0224(6) 0.44375(15) -0.12593(18) 0.0270(7) Uani 1 1 d . .
H33 H -0.100331 0.412941 -0.114657 0.032 Uiso 1 1 calc R U
C34 C 0.1896(6) 0.43093(16) -0.17880(16) 0.0253(6) Uani 1 1 d . .
H34 H 0.180732 0.391391 -0.204007 0.030 Uiso 1 1 calc R U
C35 C 0.3688(6) 0.47538(15) -0.19496(17) 0.0261(6) Uani 1 1 d . .
H35 H 0.482555 0.466580 -0.231531 0.031 Uiso 1 1 calc R U
C36 C 0.3833(6) 0.53303(14) -0.15782(16) 0.0227(6) Uani 1 1 d . .
H36 H 0.508697 0.563356 -0.168554 0.027 Uiso 1 1 calc R U
C37 C 0.2767(5) 0.66721(13) -0.10854(15) 0.0200(6) Uani 1 1 d . .
H37 H 0.459408 0.666955 -0.121371 0.024 Uiso 1 1 calc R U
C38 C 0.0830(6) 0.67051(14) -0.18219(17) 0.0259(6) Uani 1 1 d . .
H38A H 0.164053 0.653648 -0.225441 0.031 Uiso 1 1 calc R U
H38B H -0.076065 0.645791 -0.176896 0.031 Uiso 1 1 calc R U
C39 C 0.0161(8) 0.74100(16) -0.1942(2) 0.0359(8) Uani 1 1 d . .
H39A H 0.121481 0.760502 -0.230620 0.043 Uiso 1 1 calc R U
H39B H -0.171112 0.747027 -0.212238 0.043 Uiso 1 1 calc R U
C40 C 0.0850(6) 0.76755(15) -0.11665(19) 0.0275(7) Uani 1 1 d . .
H40 H 0.033163 0.808401 -0.102582 0.033 Uiso 1 1 calc R U
C41 C 0.2246(5) 0.72903(14) -0.06944(17) 0.0217(6) Uani 1 1 d . .
C42 C 0.3279(6) 0.74522(14) 0.01069(17) 0.0226(6) Uani 1 1 d . .
H42A H 0.271565 0.712233 0.044406 0.027 Uiso 1 1 calc R U
H42B H 0.248998 0.785549 0.024129 0.027 Uiso 1 1 calc R U
C43 C 0.6244(6) 0.75134(15) 0.02556(18) 0.0248(6) Uani 1 1 d . .
H43A H 0.705612 0.711367 0.011923 0.030 Uiso 1 1 calc R U
H43B H 0.682589 0.785179 -0.006693 0.030 Uiso 1 1 calc R U
C44 C 0.7136(7) 0.76648(17) 0.10810(19) 0.0334(7) Uani 1 1 d . .
H44A H 0.629164 0.805342 0.122108 0.050 Uiso 1 1 calc R U
H44B H 0.903139 0.772128 0.115495 0.050 Uiso 1 1 calc R U
H44C H 0.666114 0.731717 0.139881 0.050 Uiso 1 1 calc R U

loop_
_atom_site_aniso_label
_atom_site_aniso_U_11
_atom_site_aniso_U_22
_atom_site_aniso_U_33
_atom_site_aniso_U_23
_atom_site_aniso_U_13
_atom_site_aniso_U_12
Br1 0.03721(17) 0.02450(16) 0.01755(15) 0.00105(11) -0.00290(11) -0.00107(13)
Br2 0.03940(18) 0.02603(16) 0.01649(15) 0.00196(12) -0.00227(11) -0.00175(14)
N1 0.0149(11) 0.0202(12) 0.0176(12) -0.0013(9) 0.0012(9) -0.0006(9)
N2 0.0146(11) 0.0209(12) 0.0165(11) 0.0009(9) 0.0038(8) -0.0006(9)
O1 0.0159(9) 0.0287(12) 0.0208(10) 0.0008(8) 0.0012(7) 0.0012(8)
O2 0.0165(9) 0.0180(9) 0.0160(9) 0.0006(7) 0.0022(7) -0.0014(8)
O3 0.0157(9) 0.0309(12) 0.0176(9) 0.0019(8) 0.0027(7) -0.0004(8)
O4 0.0157(9) 0.0195(9) 0.0144(9) 0.0014(7) 0.0004(7) -0.0005(8)
C1 0.0249(14) 0.0154(14) 0.0171(13) -0.0017(11) 0.0014(10) 0.0046(11)
C2 0.0190(13) 0.0229(15) 0.0214(14) -0.0025(11) -0.0018(10) -0.0002(11)
C3 0.0204(13) 0.0190(14) 0.0231(15) -0.0017(11) 0.0046(11) -0.0025(11)
C4 0.0173(12) 0.0123(12) 0.0178(14) -0.0014(10) -0.0001(10) 0.0044(10)
C5 0.0174(12) 0.0175(15) 0.0223(14) -0.0018(11) 0.0020(10) -0.0012(10)
C6 0.0240(14) 0.0172(14) 0.0208(14) 0.0005(10) 0.0036(11) -0.0017(11)
C7 0.0187(13) 0.0114(12) 0.0193(14) 0.0002(10) 0.0005(10) -0.0004(10)
C8 0.0175(12) 0.0209(14) 0.0173(13) 0.0007(11) 0.0039(10) 0.0006(11)
C9 0.0204(13) 0.0187(13) 0.0164(13) 0.0022(11) 0.0040(10) -0.0021(11)
C10 0.0215(14) 0.0210(14) 0.0250(15) -0.0006(11) 0.0012(11) -0.0005(11)
C11 0.0285(15) 0.0261(17) 0.0267(16) -0.0061(12) 0.0025(12) -0.0056(13)
C12 0.0353(15) 0.0186(14) 0.0271(15) -0.0041(13) 0.0099(12) -0.0026(14)
C13 0.0293(16) 0.0224(16) 0.0292(16) -0.0003(12) 0.0059(12) 0.0058(12)
C14 0.0226(14) 0.0215(15) 0.0238(15) -0.0011(12) 0.0019(11) 0.0005(12)
C15 0.0217(13) 0.0173(14) 0.0200(13) 0.0017(11) 0.0024(10) -0.0002(11)
C16 0.0233(14) 0.0180(14) 0.0297(16) 0.0021(12) 0.0012(11) 0.0014(11)
C17 0.0330(17) 0.0191(15) 0.0392(18) 0.0058(14) 0.0026(13) -0.0015(13)
C18 0.051(2) 0.031(2) 0.0327(19) 0.0109(15) 0.0112(16) -0.0017(15)
C19 0.0325(16) 0.0263(16) 0.0207(15) 0.0035(12) 0.0061(12) -0.0012(13)
C20 0.0293(15) 0.0165(13) 0.0294(16) -0.0016(12) -0.0016(12) 0.0001(12)
C21 0.0293(16) 0.0228(16) 0.0338(18) -0.0005(14) 0.0018(13) 0.0057(13)
C22 0.0397(19) 0.0295(17) 0.0391(19) -0.0067(15) 0.0092(15) 0.0024(15)
C23 0.0238(13) 0.0156(14) 0.0151(12) -0.0017(11) -0.0005(10) 0.0061(12)
C24 0.0213(14) 0.0163(13) 0.0228(15) 0.0028(10) 0.0039(11) 0.0002(11)
C25 0.0186(13) 0.0162(14) 0.0211(14) -0.0004(10) -0.0008(10) -0.0015(10)
C26 0.0169(12) 0.0134(13) 0.0182(13) -0.0008(10) 0.0025(10) 0.0031(10)
C27 0.0191(13) 0.0193(14) 0.0207(14) -0.0007(11) 0.0022(11) -0.0017(11)
C28 0.0185(13) 0.0216(15) 0.0239(15) -0.0035(12) 0.0004(11) -0.0006(11)
C29 0.0201(13) 0.0134(13) 0.0168(13) 0.0001(10) 0.0020(10) 0.0012(10)
C30 0.0156(12) 0.0221(15) 0.0154(13) 0.0015(11) 0.0010(10) 0.0014(11)
C31 0.0196(13) 0.0174(13) 0.0158(13) 0.0025(10) -0.0020(10) 0.0027(11)
C32 0.0229(14) 0.0251(15) 0.0222(15) 0.0030(12) 0.0032(11) 0.0024(12)
C33 0.0299(15) 0.0225(17) 0.0270(16) 0.0024(12) -0.0021(12) -0.0042(12)
C34 0.0342(15) 0.0170(13) 0.0226(14) -0.0016(12) -0.0046(11) 0.0044(13)
C35 0.0282(15) 0.0254(16) 0.0247(15) -0.0026(12) 0.0029(12) 0.0058(13)
C36 0.0225(14) 0.0227(15) 0.0229(15) -0.0005(12) 0.0031(11) 0.0001(12)
C37 0.0220(14) 0.0182(14) 0.0197(14) 0.0022(11) 0.0025(11) 0.0006(11)
C38 0.0323(16) 0.0225(16) 0.0216(15) 0.0034(12) -0.0023(12) -0.0005(12)
C39 0.048(2) 0.0239(17) 0.0321(18) 0.0092(14) -0.0100(15) -0.0014(15)
C40 0.0274(15) 0.0187(15) 0.0354(18) 0.0027(12) 0.0000(12) 0.0000(12)
C41 0.0190(13) 0.0191(14) 0.0274(15) 0.0019(12) 0.0049(11) -0.0027(11)
C42 0.0285(15) 0.0157(14) 0.0241(15) -0.0009(11) 0.0055(11) 0.0025(11)
C43 0.0293(15) 0.0195(15) 0.0260(16) -0.0008(13) 0.0048(12) -0.0019(13)
C44 0.0396(18) 0.0299(18) 0.0291(18) -0.0077(14) -0.0014(14) -0.0012(15)

loop_
_atom_type_symbol
_atom_type_description
_atom_type_scat_dispersion_real
_atom_type_scat_dispersion_imag
_atom_type_scat_source
C C 0.0181 0.0091 'International Tables Vol C Tables 4.2.6.8 and 6.1.1.4'
H H 0.0000 0.0000 'International Tables Vol C Tables 4.2.6.8 and 6.1.1.4'
O O 0.0492 0.0322 'International Tables Vol C Tables 4.2.6.8 and 6.1.1.4'
Br Br -0.6763 1.2805 'International Tables Vol C Tables 4.2.6.8 and 6.1.1.4'
N N 0.0311 0.0180 'International Tables Vol C Tables 4.2.6.8 and 6.1.1.4'

loop_
_geom_angle_atom_site_label_1
_geom_angle_atom_site_label_2
_geom_angle_atom_site_label_3
_geom_angle
C7 N1 C4 124.2(2)
C7 N1 H1N 120(2)
C4 N1 H1N 116(2)
C29 N2 C26 126.2(2)
C29 N2 H2N 118(2)
C26 N2 H2N 115(2)
C7 O2 C8 117.0(2)
C29 O4 C30 117.4(2)
C6 C1 C2 121.3(3)
C6 C1 Br1 120.0(2)
C2 C1 Br1 118.7(2)
C1 C2 C3 119.5(3)
C1 C2 H2 120.2
C3 C2 H2 120.2
C2 C3 C4 119.9(3)
C2 C3 H3 120.1
C4 C3 H3 120.1
C5 C4 C3 119.5(3)
C5 C4 N1 119.1(2)
C3 C4 N1 121.4(3)
C6 C5 C4 120.8(3)
C6 C5 H5 119.6
C4 C5 H5 119.6
C1 C6 C5 118.9(3)
C1 C6 H6 120.5
C5 C6 H6 120.5
O1 C7 O2 125.1(3)
O1 C7 N1 125.6(3)
O2 C7 N1 109.3(2)
O2 C8 C9 108.1(2)
O2 C8 C15 106.3(2)
C9 C8 C15 115.6(2)
O2 C8 H8 108.9
C9 C8 H8 108.9
C15 C8 H8 108.9
C14 C9 C10 118.8(3)
C14 C9 C8 119.5(3)
C10 C9 C8 121.6(3)
C11 C10 C9 120.5(3)
C11 C10 H10 119.7
C9 C10 H10 119.7
C12 C11 C10 120.0(3)
C12 C11 H11 120.0
C10 C11 H11 120.0
C13 C12 C11 119.9(3)
C13 C12 H12 120.0
C11 C12 H12 120.0
C12 C13 C14 120.1(3)
C12 C13 H13 119.9
C14 C13 H13 119.9
C9 C14 C13 120.6(3)
C9 C14 H14 119.7
C13 C14 H14 119.7
C16 C15 C8 114.1(2)
C16 C15 C19 102.4(2)
C8 C15 C19 111.3(2)
C16 C15 H15 109.6
C8 C15 H15 109.6
C19 C15 H15 109.6
C17 C16 C20 125.1(3)
C17 C16 C15 110.6(3)
C20 C16 C15 124.3(3)
C16 C17 C18 113.7(3)
C16 C17 H17 123.1
C18 C17 H17 123.1
C17 C18 C19 102.4(3)
C17 C18 H18A 111.3
C19 C18 H18A 111.3
C17 C18 H18B 111.3
C19 C18 H18B 111.3
H18A C18 H18B 109.2
C18 C19 C15 105.8(3)
C18 C19 H19A 110.6
C15 C19 H19A 110.6
C18 C19 H19B 110.6
C15 C19 H19B 110.6
H19A C19 H19B 108.7
C16 C20 C21 114.5(3)
C16 C20 H20A 108.6
C21 C20 H20A 108.6
C16 C20 H20B 108.6
C21 C20 H20B 108.6
H20A C20 H20B 107.6
C22 C21 C20 111.5(3)
C22 C21 H21A 109.3
C20 C21 H21A 109.3
C22 C21 H21B 109.3
C20 C21 H21B 109.3
H21A C21 H21B 108.0
C21 C22 H22A 109.5
C21 C22 H22B 109.5
H22A C22 H22B 109.5
C21 C22 H22C 109.5
H22A C22 H22C 109.5
H22B C22 H22C 109.5
C28 C23 C24 121.3(3)
C28 C23 Br2 119.8(2)
C24 C23 Br2 118.9(2)
C25 C24 C23 119.3(3)
C25 C24 H24 120.4
C23 C24 H24 120.4
C26 C25 C24 120.3(3)
C26 C25 H25 119.8
C24 C25 H25 119.8
C25 C26 C27 119.5(3)
C25 C26 N2 123.0(2)
C27 C26 N2 117.4(2)
C28 C27 C26 120.5(3)
C28 C27 H27 119.8
C26 C27 H27 119.8
C23 C28 C27 119.1(3)
C23 C28 H28 120.5
C27 C28 H28 120.5
O3 C29 O4 125.4(2)
O3 C29 N2 125.7(3)
O4 C29 N2 108.8(2)
O4 C30 C31 107.3(2)
O4 C30 C37 106.2(2)
C31 C30 C37 116.0(2)
O4 C30 H30 109.0
C31 C30 H30 109.0
C37 C30 H30 109.0
C32 C31 C36 119.3(3)
C32 C31 C30 119.1(3)
C36 C31 C30 121.5(3)
C31 C32 C33 120.2(3)
C31 C32 H32 119.9
C33 C32 H32 119.9
C34 C33 C32 120.0(3)
C34 C33 H33 120.0
C32 C33 H33 120.0
C35 C34 C33 120.2(3)
C35 C34 H34 119.9
C33 C34 H34 119.9
C34 C35 C36 120.0(3)
C34 C35 H35 120.0
C36 C35 H35 120.0
C35 C36 C31 120.3(3)
C35 C36 H36 119.8
C31 C36 H36 119.8
C41 C37 C30 114.0(2)
C41 C37 C38 102.5(2)
C30 C37 C38 111.3(2)
C41 C37 H37 109.6
C30 C37 H37 109.6
C38 C37 H37 109.6
C39 C38 C37 105.7(2)
C39 C38 H38A 110.6
C37 C38 H38A 110.6
C39 C38 H38B 110.6
C37 C38 H38B 110.6
H38A C38 H38B 108.7
C40 C39 C38 102.3(3)
C40 C39 H39A 111.3
C38 C39 H39A 111.3
C40 C39 H39B 111.3
C38 C39 H39B 111.3
H39A C39 H39B 109.2
C41 C40 C39 113.9(3)
C41 C40 H40 123.1
C39 C40 H40 123.1
C40 C41 C42 124.5(3)
C40 C41 C37 110.7(3)
C42 C41 C37 124.7(3)
C41 C42 C43 114.5(2)
C41 C42 H42A 108.6
C43 C42 H42A 108.6
C41 C42 H42B 108.6
C43 C42 H42B 108.6
H42A C42 H42B 107.6
C44 C43 C42 111.2(3)
C44 C43 H43A 109.4
C42 C43 H43A 109.4
C44 C43 H43B 109.4
C42 C43 H43B 109.4
H43A C43 H43B 108.0
C43 C44 H44A 109.5
C43 C44 H44B 109.5
H44A C44 H44B 109.5
C43 C44 H44C 109.5
H44A C44 H44C 109.5
H44B C44 H44C 109.5

loop_
_geom_bond_atom_site_label_1
_geom_bond_atom_site_label_2
_geom_bond_distance
Br1 C1 1.904(3)
Br2 C23 1.901(3)
N1 C7 1.364(4)
N1 C4 1.417(4)
N1 H1N 0.89(2)
N2 C29 1.360(4)
N2 C26 1.414(4)
N2 H2N 0.86(2)
O1 C7 1.214(4)
O2 C7 1.347(3)
O2 C8 1.468(3)
O3 C29 1.210(3)
O4 C29 1.348(3)
O4 C30 1.476(3)
C1 C6 1.382(4)
C1 C2 1.384(4)
C2 C3 1.389(4)
C2 H2 0.9500
C3 C4 1.395(4)
C3 H3 0.9500
C4 C5 1.389(4)
C5 C6 1.387(4)
C5 H5 0.9500
C6 H6 0.9500
C8 C9 1.506(4)
C8 C15 1.534(4)
C8 H8 1.0000
C9 C14 1.385(4)
C9 C10 1.397(4)
C10 C11 1.388(4)
C10 H10 0.9500
C11 C12 1.384(5)
C11 H11 0.9500
C12 C13 1.383(5)
C12 H12 0.9500
C13 C14 1.392(4)
C13 H13 0.9500
C14 H14 0.9500
C15 C16 1.532(4)
C15 C19 1.548(4)
C15 H15 1.0000
C16 C17 1.317(5)
C16 C20 1.499(4)
C17 C18 1.498(5)
C17 H17 0.9500
C18 C19 1.535(5)
C18 H18A 0.9900
C18 H18B 0.9900
C19 H19A 0.9900
C19 H19B 0.9900
C20 C21 1.535(4)
C20 H20A 0.9900
C20 H20B 0.9900
C21 C22 1.524(5)
C21 H21A 0.9900
C21 H21B 0.9900
C22 H22A 0.9800
C22 H22B 0.9800
C22 H22C 0.9800
C23 C28 1.375(4)
C23 C24 1.389(4)
C24 C25 1.387(4)
C24 H24 0.9500
C25 C26 1.383(4)
C25 H25 0.9500
C26 C27 1.397(4)
C27 C28 1.388(4)
C27 H27 0.9500
C28 H28 0.9500
C30 C31 1.511(4)
C30 C37 1.532(4)
C30 H30 1.0000
C31 C32 1.387(4)
C31 C36 1.391(4)
C32 C33 1.391(5)
C32 H32 0.9500
C33 C34 1.384(5)
C33 H33 0.9500
C34 C35 1.378(5)
C34 H34 0.9500
C35 C36 1.388(4)
C35 H35 0.9500
C36 H36 0.9500
C37 C41 1.525(4)
C37 C38 1.551(4)
C37 H37 1.0000
C38 C39 1.544(4)
C38 H38A 0.9900
C38 H38B 0.9900
C39 C40 1.494(5)
C39 H39A 0.9900
C39 H39B 0.9900
C40 C41 1.322(4)
C40 H40 0.9500
C41 C42 1.502(4)
C42 C43 1.529(4)
C42 H42A 0.9900
C42 H42B 0.9900
C43 C44 1.521(4)
C43 H43A 0.9900
C43 H43B 0.9900
C44 H44A 0.9800
C44 H44B 0.9800
C44 H44C 0.9800

loop_
_geom_hbond_atom_site_label_D
_geom_hbond_atom_site_label_H
_geom_hbond_atom_site_label_A
_geom_hbond_distance_DH
_geom_hbond_distance_HA
_geom_hbond_distance_DA
_geom_hbond_angle_DHA
_geom_hbond_site_symmetry_A
N1 H1N O1 0.89(2) 2.14(2) 3.013(3) 167(3) 1_655
N2 H2N O3 0.86(2) 2.19(3) 2.990(3) 156(3) 1_655

loop_
_geom_torsion_atom_site_label_1
_geom_torsion_atom_site_label_2
_geom_torsion_atom_site_label_3
_geom_torsion_atom_site_label_4
_geom_torsion
C6 C1 C2 C3 2.8(4)
Br1 C1 C2 C3 -176.3(2)
C1 C2 C3 C4 0.1(4)
C2 C3 C4 C5 -2.8(4)
C2 C3 C4 N1 178.5(3)
C7 N1 C4 C5 145.5(3)
C7 N1 C4 C3 -35.8(4)
C3 C4 C5 C6 2.6(4)
N1 C4 C5 C6 -178.6(2)
C2 C1 C6 C5 -3.0(4)
Br1 C1 C6 C5 176.1(2)
C4 C5 C6 C1 0.2(4)
C8 O2 C7 O1 1.0(4)
C8 O2 C7 N1 -177.8(2)
C4 N1 C7 O1 -1.7(4)
C4 N1 C7 O2 177.0(2)
C7 O2 C8 C9 -100.4(3)
C7 O2 C8 C15 134.9(2)
O2 C8 C9 C14 100.3(3)
C15 C8 C9 C14 -140.8(3)
O2 C8 C9 C10 -77.7(3)
C15 C8 C9 C10 41.3(4)
C14 C9 C10 C11 -0.6(4)
C8 C9 C10 C11 177.4(3)
C9 C10 C11 C12 -0.5(5)
C10 C11 C12 C13 0.9(5)
C11 C12 C13 C14 -0.3(5)
C10 C9 C14 C13 1.2(4)
C8 C9 C14 C13 -176.9(3)
C12 C13 C14 C9 -0.7(5)
O2 C8 C15 C16 -74.6(3)
C9 C8 C15 C16 165.4(2)
O2 C8 C15 C19 170.1(2)
C9 C8 C15 C19 50.2(3)
C8 C15 C16 C17 -133.8(3)
C19 C15 C16 C17 -13.4(3)
C8 C15 C16 C20 47.2(4)
C19 C15 C16 C20 167.6(3)
C20 C16 C17 C18 178.4(3)
C15 C16 C17 C18 -0.6(4)
C16 C17 C18 C19 14.4(4)
C17 C18 C19 C15 -21.7(3)
C16 C15 C19 C18 21.5(3)
C8 C15 C19 C18 143.7(3)
C17 C16 C20 C21 -112.7(4)
C15 C16 C20 C21 66.2(4)
C16 C20 C21 C22 -178.4(3)
C28 C23 C24 C25 1.5(4)
Br2 C23 C24 C25 -179.1(2)
C23 C24 C25 C26 -0.3(4)
C24 C25 C26 C27 -0.9(4)
C24 C25 C26 N2 176.8(2)
C29 N2 C26 C25 32.0(4)
C29 N2 C26 C27 -150.3(3)
C25 C26 C27 C28 0.9(4)
N2 C26 C27 C28 -176.9(3)
C24 C23 C28 C27 -1.5(4)
Br2 C23 C28 C27 179.2(2)
C26 C27 C28 C23 0.3(4)
C30 O4 C29 O3 0.8(4)
C30 O4 C29 N2 -177.6(2)
C26 N2 C29 O3 -4.0(4)
C26 N2 C29 O4 174.4(2)
C29 O4 C30 C31 -103.7(3)
C29 O4 C30 C37 131.6(2)
O4 C30 C31 C32 100.5(3)
C37 C30 C31 C32 -140.9(3)
O4 C30 C31 C36 -77.5(3)
C37 C30 C31 C36 41.0(4)
C36 C31 C32 C33 0.3(4)
C30 C31 C32 C33 -177.8(3)
C31 C32 C33 C34 -0.7(4)
C32 C33 C34 C35 0.4(4)
C33 C34 C35 C36 0.4(4)
C34 C35 C36 C31 -0.9(4)
C32 C31 C36 C35 0.5(4)
C30 C31 C36 C35 178.6(3)
O4 C30 C37 C41 -75.1(3)
C31 C30 C37 C41 165.7(2)
O4 C30 C37 C38 169.6(2)
C31 C30 C37 C38 50.4(3)
C41 C37 C38 C39 21.0(3)
C30 C37 C38 C39 143.2(3)
C37 C38 C39 C40 -20.9(3)
C38 C39 C40 C41 13.5(4)
C39 C40 C41 C42 177.5(3)
C39 C40 C41 C37 0.1(4)
C30 C37 C41 C40 -133.9(3)
C38 C37 C41 C40 -13.5(3)
C30 C37 C41 C42 48.7(4)
C38 C37 C41 C42 169.1(3)
C40 C41 C42 C43 -111.9(3)
C37 C41 C42 C43 65.1(4)
C41 C42 C43 C44 -178.9(3)
